data_4312164
loop_
_publ_author_name
'Jes\'us R. Berenguer'
'Mar\'ia Bernechea'
'Juan Forni\'es'
'Ana Garc\'ia'
'Elena Lalinde'
'M. Teresa Moreno'

_publ_section_title
;
 Alkynyldiphenylphosphine d8 (Pt, Rh, Ir) Complexes: Contrasting Behavior
 toward cis-[Pt(C6F5)2(THF)2]
;
_journal_name_full 'Inorganic Chemistry'
_journal_page_first 8185
_journal_page_last 8198
_journal_paper_doi 10.1021/ic048987j
_journal_volume 43
_journal_year 2004
_chemical_formula_sum 'C49 H40 O P2 Pt S2'
_chemical_formula_weight 965.96
_chemical_name_common ana277
_chemical_name_systematic
;
 ?
;
_space_group_IT_number 60
_symmetry_cell_setting orthorhombic
_symmetry_space_group_name_Hall '-P 2a 2n'
_symmetry_space_group_name_H-M 'P n c a'
_atom_sites_solution_hydrogens geom
_atom_sites_solution_primary direct
_atom_sites_solution_secondary difmap
_cell_angle_alpha 90
_cell_angle_beta 90
_cell_angle_gamma 90
_cell_formula_units_Z 4
_cell_length_a 10.64900(10)
_cell_length_b 14.82700(10)
_cell_length_c 26.8650(3)
_cell_measurement_reflns_used 54007
_cell_measurement_temperature 223.0(10)
_cell_volume 4241.79(7)
_computing_cell_refinement 'HKL Scalepack (Otwinowski & Minor 1997)'
_computing_data_collection 'Collect (Nonius BV, 1997-2000)'
_computing_data_reduction 'HKL Denzo and Scalepack (Otwinowski & Minor 1997)'
_computing_structure_refinement 'SHELXL-97 (Sheldrick, 1997)'
_diffrn_ambient_temperature 223.0(10)
_diffrn_measured_fraction_theta_full 0.996
_diffrn_measured_fraction_theta_max 0.996
_diffrn_measurement_device '95mm CCD camera on \k-goniostat'
_diffrn_measurement_device_type KappaCCD
_diffrn_measurement_method CCD
_diffrn_orient_matrix_type 'by Nonius Collect from scalepack cell'
_diffrn_orient_matrix_UB_11 -0.0903623
_diffrn_orient_matrix_UB_12 0.0067908
_diffrn_orient_matrix_UB_13 -0.0094147
_diffrn_orient_matrix_UB_21 0.0098918
_diffrn_orient_matrix_UB_22 -0.0484949
_diffrn_orient_matrix_UB_23 -0.025571
_diffrn_orient_matrix_UB_31 -0.0235736
_diffrn_orient_matrix_UB_32 -0.0463797
_diffrn_orient_matrix_UB_33 0.0253587
_diffrn_radiation_monochromator graphite
_diffrn_radiation_type mok\a
_diffrn_radiation_wavelength 0.71073
_diffrn_reflns_av_R_equivalents 0.0567
_diffrn_reflns_av_unetI/netI 0.0233
_diffrn_reflns_limit_h_max 14
_diffrn_reflns_limit_h_min -13
_diffrn_reflns_limit_k_max 19
_diffrn_reflns_limit_k_min -19
_diffrn_reflns_limit_l_max 35
_diffrn_reflns_limit_l_min -33
_diffrn_reflns_number 65350
_diffrn_reflns_theta_full 27.87
_diffrn_reflns_theta_max 27.87
_diffrn_reflns_theta_min 4.09
_exptl_absorpt_coefficient_mu 3.518
_exptl_absorpt_correction_T_max 0.427
_exptl_absorpt_correction_T_min 0.363
_exptl_absorpt_correction_type multi-scan
_exptl_crystal_colour yellow
_exptl_crystal_density_diffrn 1.513
_exptl_crystal_density_method 'not measured'
_exptl_crystal_description block
_exptl_crystal_F_000 1928
_exptl_crystal_size_max 0.35
_exptl_crystal_size_mid 0.2
_exptl_crystal_size_min 0.2
_refine_diff_density_max 0.868
_refine_diff_density_min -0.697
_refine_diff_density_rms 0.072
_refine_ls_extinction_method none
_refine_ls_goodness_of_fit_ref 0.991
_refine_ls_hydrogen_treatment mixed
_refine_ls_matrix_type full
_refine_ls_number_parameters 251
_refine_ls_number_reflns 5045
_refine_ls_number_restraints 0
_refine_ls_restrained_S_all 0.991
_refine_ls_R_factor_all 0.0432
_refine_ls_R_factor_gt 0.0253
_refine_ls_shift/su_max 0.002
_refine_ls_shift/su_mean 0
_refine_ls_structure_factor_coef Fsqd
_refine_ls_weighting_details 'calc w=1/[\s^2^(Fo^2^)+(0.0188P)^2^+7.9844P] where P=(Fo^2^+2Fc^2^)/3'
_refine_ls_weighting_scheme calc
_refine_ls_wR_factor_gt 0.0511
_refine_ls_wR_factor_ref 0.0574
_reflns_number_gt 3812
_reflns_number_total 5045
_reflns_threshold_expression >2sigma(i)
_cod_data_source_file ic048987jsi20040727_111735_3.cif
_cod_data_source_block for_complex_7.acetone
_cod_database_code 4312164

loop_
_symmetry_equiv_pos_as_xyz
'x, y, z'
'-x+1/2, -y, z'
'x+1/2, -y+1/2, -z+1/2'
'-x, y+1/2, -z+1/2'
'-x, -y, -z'
'x-1/2, y, -z'
'-x-1/2, y-1/2, z-1/2'
'x, -y-1/2, z-1/2'

loop_
_atom_site_label
_atom_site_type_symbol
_atom_site_fract_x
_atom_site_fract_y
_atom_site_fract_z
_atom_site_U_iso_or_equiv
_atom_site_adp_type
_atom_site_occupancy
_atom_site_symmetry_multiplicity
_atom_site_calc_flag
_atom_site_refinement_flags
_atom_site_disorder_assembly
_atom_site_disorder_group
Pt1 Pt 0.25 0 0.266089(5) 0.02427(5) Uani 1 2 d S . .
P1 P 0.10271(7) 0.03619(5) 0.32406(3) 0.02599(15) Uani 1 1 d . . .
S1 S 0.10878(7) 0.03928(5) 0.20478(3) 0.03333(16) Uani 1 1 d . . .
C1 C 0.1888(3) 0.01648(18) 0.14885(11) 0.0348(7) Uani 1 1 d . . .
C2 C 0.1294(4) 0.0329(2) 0.10325(12) 0.0455(8) Uani 1 1 d . . .
H2 H 0.0476 0.055 0.103 0.055 Uiso 1 1 calc R . .
C3 C 0.1892(4) 0.0170(2) 0.05900(13) 0.0560(11) Uani 1 1 d . . .
H3 H 0.1487 0.0289 0.0291 0.067 Uiso 1 1 calc R . .
C4 C 0.1652(3) 0.0874(2) 0.37766(11) 0.0321(7) Uani 1 1 d . . .
C5 C 0.2205(3) 0.1228(2) 0.41128(12) 0.0334(7) Uani 1 1 d . . .
C6 C 0.2902(3) 0.1609(2) 0.45188(12) 0.0374(7) Uani 1 1 d . . .
C7 C 0.2820(4) 0.2511(3) 0.4635(2) 0.0786(15) Uani 1 1 d . . .
H7 H 0.2299 0.289 0.4452 0.094 Uiso 1 1 calc R . .
C8 C 0.3530(5) 0.2849(4) 0.5028(2) 0.105(2) Uani 1 1 d . . .
H8 H 0.3477 0.3458 0.511 0.126 Uiso 1 1 calc R . .
C9 C 0.4299(4) 0.2297(4) 0.52944(18) 0.0861(17) Uani 1 1 d . . .
H9 H 0.4768 0.2529 0.5557 0.103 Uiso 1 1 calc R . .
C10 C 0.4384(4) 0.1415(4) 0.51791(15) 0.0693(13) Uani 1 1 d . . .
H10 H 0.4919 0.1042 0.536 0.083 Uiso 1 1 calc R . .
C11 C 0.3686(3) 0.1064(3) 0.47976(13) 0.0484(9) Uani 1 1 d . . .
H11 H 0.374 0.0452 0.4725 0.058 Uiso 1 1 calc R . .
C12 C -0.0162(3) 0.11824(19) 0.30591(11) 0.0305(6) Uani 1 1 d . . .
C13 C -0.1274(3) 0.0902(2) 0.28473(13) 0.0410(8) Uani 1 1 d . . .
H13 H -0.1417 0.029 0.2797 0.049 Uiso 1 1 calc R . .
C14 C -0.2178(3) 0.1524(3) 0.27094(14) 0.0500(9) Uani 1 1 d . . .
H14 H -0.2927 0.1328 0.2568 0.06 Uiso 1 1 calc R . .
C15 C -0.1970(4) 0.2434(3) 0.27809(14) 0.0529(10) Uani 1 1 d . . .
H15 H -0.2579 0.2852 0.2691 0.063 Uiso 1 1 calc R . .
C16 C -0.0858(4) 0.2716(2) 0.29861(15) 0.0564(10) Uani 1 1 d . . .
H16 H -0.0711 0.3329 0.3032 0.068 Uiso 1 1 calc R . .
C17 C 0.0048(3) 0.2096(2) 0.31259(13) 0.0456(8) Uani 1 1 d . . .
H17 H 0.08 0.2294 0.3265 0.055 Uiso 1 1 calc R . .
C18 C 0.0148(3) -0.0598(2) 0.34748(11) 0.0296(6) Uani 1 1 d . . .
C19 C 0.0423(3) -0.1456(2) 0.33003(13) 0.0368(7) Uani 1 1 d . . .
H19 H 0.1035 -0.1534 0.3057 0.044 Uiso 1 1 calc R . .
C20 C -0.0215(3) -0.2201(2) 0.34878(15) 0.0497(9) Uani 1 1 d . . .
H20 H -0.0033 -0.2775 0.3369 0.06 Uiso 1 1 calc R . .
C21 C -0.1117(4) -0.2085(3) 0.38486(15) 0.0530(10) Uani 1 1 d . . .
H21 H -0.1537 -0.2584 0.3976 0.064 Uiso 1 1 calc R . .
C22 C -0.1399(3) -0.1237(3) 0.40217(14) 0.0527(10) Uani 1 1 d . . .
H22 H -0.2011 -0.1165 0.4265 0.063 Uiso 1 1 calc R . .
C23 C -0.0777(3) -0.0490(2) 0.38352(12) 0.0419(8) Uani 1 1 d . . .
H23 H -0.0978 0.0084 0.3951 0.05 Uiso 1 1 calc R . .
O1 O 0.75 0 0.06885(19) 0.130(3) Uani 1 2 d S . .
C70 C 0.75 0 0.1125(3) 0.083(2) Uani 1 2 d S . .
C71 C 0.6906(8) 0.0723(5) 0.1416(3) 0.157(3) Uani 1 1 d . . .
H71A H 0.6381 0.1079 0.1202 0.236 Uiso 1 1 calc R . .
H71B H 0.7544 0.11 0.1559 0.236 Uiso 1 1 calc R . .
H71C H 0.6406 0.0464 0.1676 0.236 Uiso 1 1 calc R . .

loop_
_atom_site_aniso_label
_atom_site_aniso_U_11
_atom_site_aniso_U_22
_atom_site_aniso_U_33
_atom_site_aniso_U_23
_atom_site_aniso_U_13
_atom_site_aniso_U_12
Pt1 0.02552(8) 0.02179(7) 0.02550(8) 0 0 -0.00010(7)
P1 0.0248(3) 0.0243(3) 0.0288(4) -0.0017(3) 0.0005(3) 0.0013(3)
S1 0.0352(4) 0.0336(4) 0.0312(4) 0.0008(3) -0.0057(3) 0.0020(3)
C1 0.0517(18) 0.0202(17) 0.0326(15) -0.0003(11) -0.0020(14) -0.0056(13)
C2 0.061(2) 0.0415(18) 0.0337(18) 0.0006(15) -0.0083(17) -0.0009(18)
C3 0.093(3) 0.045(3) 0.0301(17) 0.0038(15) -0.0103(18) -0.008(2)
C4 0.0290(15) 0.0317(16) 0.0356(17) -0.0008(13) 0.0018(13) 0.0032(13)
C5 0.0333(17) 0.0330(16) 0.0339(16) -0.0020(13) 0.0009(12) 0.0038(12)
C6 0.0355(16) 0.0408(18) 0.0359(17) -0.0083(14) 0.0000(13) 0.0003(14)
C7 0.071(3) 0.052(2) 0.113(4) -0.030(3) -0.039(3) 0.015(2)
C8 0.087(4) 0.079(4) 0.147(5) -0.074(4) -0.035(4) 0.007(3)
C9 0.053(3) 0.137(5) 0.068(3) -0.049(3) -0.015(2) -0.013(3)
C10 0.050(2) 0.111(4) 0.047(2) 0.000(3) -0.0156(19) -0.007(3)
C11 0.043(2) 0.055(2) 0.047(2) 0.0017(17) -0.0048(17) -0.0008(17)
C12 0.0313(15) 0.0250(14) 0.0352(16) 0.0004(12) 0.0033(13) 0.0025(12)
C13 0.0347(17) 0.0324(17) 0.056(2) 0.0042(15) -0.0037(15) 0.0035(14)
C14 0.0340(18) 0.051(2) 0.065(3) 0.0124(19) -0.0019(16) 0.0075(15)
C15 0.050(2) 0.048(2) 0.060(2) 0.0186(19) 0.0090(19) 0.0218(19)
C16 0.075(3) 0.0283(18) 0.066(3) 0.0059(18) 0.000(2) 0.0128(18)
C17 0.049(2) 0.0323(17) 0.055(2) 0.0024(16) -0.0077(17) 0.0009(15)
C18 0.0281(14) 0.0284(15) 0.0323(15) 0.0024(12) -0.0022(12) 0.0008(12)
C19 0.0363(16) 0.0276(16) 0.0466(19) -0.0018(14) -0.0001(15) 0.0015(13)
C20 0.053(2) 0.0270(17) 0.069(3) 0.0025(16) -0.0077(19) -0.0056(16)
C21 0.049(2) 0.042(2) 0.068(3) 0.0173(19) -0.005(2) -0.0160(18)
C22 0.043(2) 0.063(3) 0.052(2) 0.0107(19) 0.0096(17) -0.0118(18)
C23 0.0421(19) 0.0382(19) 0.0455(19) -0.0008(15) 0.0079(15) -0.0014(15)
O1 0.170(6) 0.174(7) 0.047(3) 0 0 -0.011(5)
C70 0.088(5) 0.105(6) 0.054(4) 0 0 -0.042(5)
C71 0.202(8) 0.141(7) 0.129(6) -0.038(5) 0.076(6) -0.049(6)

loop_
_atom_type_symbol
_atom_type_description
_atom_type_scat_dispersion_real
_atom_type_scat_dispersion_imag
_atom_type_scat_source
pt pt -1.7033 8.3905 'international tables vol c tables 4.2.6.8 and 6.1.1.4'
s s 0.1246 0.1234 'international tables vol c tables 4.2.6.8 and 6.1.1.4'
p p 0.1023 0.0942 'international tables vol c tables 4.2.6.8 and 6.1.1.4'
c c 0.0033 0.0016 'international tables vol c tables 4.2.6.8 and 6.1.1.4'
h h 0 0 'international tables vol c tables 4.2.6.8 and 6.1.1.4'
o o 0.0106 0.006 'international tables vol c tables 4.2.6.8 and 6.1.1.4'

loop_
_geom_angle_atom_site_label_1
_geom_angle_atom_site_label_2
_geom_angle_atom_site_label_3
_geom_angle
_geom_angle_site_symmetry_1
_geom_angle_site_symmetry_3
_geom_angle_publ_flag
P1 Pt1 P1 93.58(4) 2 . ?
P1 Pt1 S1 177.10(3) 2 . ?
P1 Pt1 S1 88.84(3) . . ?
P1 Pt1 S1 88.84(3) 2 2 ?
P1 Pt1 S1 177.10(3) . 2 ?
S1 Pt1 S1 88.79(4) . 2 ?
C4 P1 C18 104.48(14) . . ?
C4 P1 C12 101.17(14) . . ?
C18 P1 C12 104.93(13) . . ?
C4 P1 Pt1 113.66(10) . . ?
C18 P1 Pt1 114.07(10) . . ?
C12 P1 Pt1 116.96(10) . . ?
C1 S1 Pt1 104.23(11) . . ?
C1 C1 C2 118.9(2) 2 . ?
C1 C1 S1 121.37(11) 2 . ?
C2 C1 S1 119.7(3) . . ?
C3 C2 C1 121.3(4) . . ?
C3 C2 H2 119.4 . . ?
C1 C2 H2 119.4 . . ?
C2 C3 C3 119.8(2) . 2 ?
C2 C3 H3 120.1 . . ?
C3 C3 H3 120.1 2 . ?
C5 C4 P1 172.5(3) . . ?
C4 C5 C6 177.0(3) . . ?
C7 C6 C11 118.9(4) . . ?
C7 C6 C5 121.5(3) . . ?
C11 C6 C5 119.6(3) . . ?
C6 C7 C8 119.2(4) . . ?
C6 C7 H7 120.4 . . ?
C8 C7 H7 120.4 . . ?
C9 C8 C7 120.5(5) . . ?
C9 C8 H8 119.7 . . ?
C7 C8 H8 119.7 . . ?
C10 C9 C8 120.2(4) . . ?
C10 C9 H9 119.9 . . ?
C8 C9 H9 119.9 . . ?
C9 C10 C11 120.3(4) . . ?
C9 C10 H10 119.8 . . ?
C11 C10 H10 119.8 . . ?
C10 C11 C6 120.8(4) . . ?
C10 C11 H11 119.6 . . ?
C6 C11 H11 119.6 . . ?
C13 C12 C17 119.2(3) . . ?
C13 C12 P1 120.4(2) . . ?
C17 C12 P1 120.4(2) . . ?
C12 C13 C14 120.5(3) . . ?
C12 C13 H13 119.7 . . ?
C14 C13 H13 119.7 . . ?
C15 C14 C13 120.1(4) . . ?
C15 C14 H14 119.9 . . ?
C13 C14 H14 119.9 . . ?
C16 C15 C14 119.5(3) . . ?
C16 C15 H15 120.2 . . ?
C14 C15 H15 120.2 . . ?
C15 C16 C17 120.5(3) . . ?
C15 C16 H16 119.7 . . ?
C17 C16 H16 119.7 . . ?
C16 C17 C12 120.1(3) . . ?
C16 C17 H17 119.9 . . ?
C12 C17 H17 119.9 . . ?
C19 C18 C23 119.4(3) . . ?
C19 C18 P1 119.5(2) . . ?
C23 C18 P1 121.1(2) . . ?
C20 C19 C18 120.2(3) . . ?
C20 C19 H19 119.9 . . ?
C18 C19 H19 119.9 . . ?
C21 C20 C19 119.9(3) . . ?
C21 C20 H20 120.1 . . ?
C19 C20 H20 120.1 . . ?
C22 C21 C20 120.4(3) . . ?
C22 C21 H21 119.8 . . ?
C20 C21 H21 119.8 . . ?
C23 C22 C21 120.3(3) . . ?
C23 C22 H22 119.8 . . ?
C21 C22 H22 119.8 . . ?
C22 C23 C18 119.9(3) . . ?
C22 C23 H23 120.1 . . ?
C18 C23 H23 120.1 . . ?
O1 C70 C71 122.1(4) . 2_655 ?
O1 C70 C71 122.1(4) . . ?
C71 C70 C71 115.8(8) 2_655 . ?
C70 C71 H71A 109.5 . . ?
C70 C71 H71B 109.5 . . ?
H71A C71 H71B 109.5 . . ?
C70 C71 H71C 109.5 . . ?
H71A C71 H71C 109.5 . . ?
H71B C71 H71C 109.5 . . ?

loop_
_geom_bond_atom_site_label_1
_geom_bond_atom_site_label_2
_geom_bond_distance
_geom_bond_site_symmetry_2
_geom_bond_publ_flag
Pt1 P1 2.2745(7) 2 ?
Pt1 P1 2.2745(7) . ?
Pt1 S1 2.3052(7) . ?
Pt1 S1 2.3052(7) 2 ?
P1 C4 1.759(3) . ?
P1 C18 1.816(3) . ?
P1 C12 1.823(3) . ?
S1 C1 1.760(3) . ?
C1 C1 1.393(7) 2 ?
C1 C2 1.400(4) . ?
C2 C3 1.369(5) . ?
C2 H2 0.93 . ?
C3 C3 1.389(9) 2 ?
C3 H3 0.93 . ?
C4 C5 1.199(4) . ?
C5 C6 1.435(4) . ?
C6 C7 1.375(5) . ?
C6 C11 1.383(5) . ?
C7 C8 1.394(6) . ?
C7 H7 0.93 . ?
C8 C9 1.361(7) . ?
C8 H8 0.93 . ?
C9 C10 1.347(7) . ?
C9 H9 0.93 . ?
C10 C11 1.368(5) . ?
C10 H10 0.93 . ?
C11 H11 0.93 . ?
C12 C13 1.377(4) . ?
C12 C17 1.385(4) . ?
C13 C14 1.383(4) . ?
C13 H13 0.93 . ?
C14 C15 1.381(6) . ?
C14 H14 0.93 . ?
C15 C16 1.372(6) . ?
C15 H15 0.93 . ?
C16 C17 1.384(5) . ?
C16 H16 0.93 . ?
C17 H17 0.93 . ?
C18 C19 1.387(4) . ?
C18 C23 1.390(4) . ?
C19 C20 1.390(4) . ?
C19 H19 0.93 . ?
C20 C21 1.375(5) . ?
C20 H20 0.93 . ?
C21 C22 1.374(5) . ?
C21 H21 0.93 . ?
C22 C23 1.385(5) . ?
C22 H22 0.93 . ?
C23 H23 0.93 . ?
O1 C70 1.173(8) . ?
C70 C71 1.470(7) 2_655 ?
C70 C71 1.470(7) . ?
C71 H71A 0.96 . ?
C71 H71B 0.96 . ?
C71 H71C 0.96 . ?
